data_2014001
loop_
_publ_author_name
'Lu, Liping '
'Yang, pin '
'Qin, shidong '
'Zhu, Miaoli'

_publ_section_title
;
 Bis[1,1-dimethylbiguanide(1--)-\k^2^<i>N</i>^2^,<i>N</i>^5^]copper(II)
 monohydrate
;
_journal_issue 5
_journal_name_full 'Acta Crystallographica Section C'
_journal_page_first m219
_journal_page_last m220
_journal_paper_doi 10.1107/S0108270104006729
_journal_volume 60
_journal_year 2004
_chemical_formula_iupac '[Cu (C4 H10 N5)2], H2 O'
_chemical_formula_moiety 'C8 H20 Cu N10, H2 O'
_chemical_formula_sum 'C8 H22 Cu N10 O'
_chemical_formula_weight 337.90
_chemical_name_systematic
;
Bis(1,1-dimethylbiguanido)copper(II) hydrate
;
_space_group_IT_number 15
_symmetry_cell_setting monoclinic
_symmetry_space_group_name_Hall '-C 2yc'
_symmetry_space_group_name_H-M 'C 1 2/c 1'
_atom_sites_solution_hydrogens geom
_atom_sites_solution_primary direct
_atom_sites_solution_secondary difmap
_audit_creation_method SHELXL-97
_cell_angle_alpha 90.00
_cell_angle_beta 109.18(3)
_cell_angle_gamma 90.00
_cell_formula_units_Z 8
_cell_length_a 30.535(6)
_cell_length_b 7.0550(10)
_cell_length_c 13.746(3)
_cell_measurement_reflns_used 10688
_cell_measurement_temperature 173(2)
_cell_measurement_theta_max 27.48
_cell_measurement_theta_min 2.83
_cell_volume 2796.8(10)
_computing_cell_refinement 'SAINT (Bruker, 2000)'
_computing_data_collection 'SMART (Bruker, 2000)'
_computing_data_reduction SAINT
_computing_molecular_graphics 'SHELXTL/PC (Sheldrick, 1999)'
_computing_publication_material SHELXTL/PC
_computing_structure_refinement 'SHELXL97 (Sheldrick, 2000)'
_computing_structure_solution 'SHELXS97 (Sheldrick, 2000)'
_diffrn_ambient_temperature 173(2)
_diffrn_measured_fraction_theta_full 27.48
_diffrn_measured_fraction_theta_max 0.984
_diffrn_measurement_device_type 'Bruker SMART 1K CCD area-detector'
_diffrn_measurement_method '\f and \w scans'
_diffrn_radiation_monochromator graphite
_diffrn_radiation_source 'fine-focus sealed tube'
_diffrn_radiation_type MoK\a
_diffrn_radiation_wavelength 0.71073
_diffrn_reflns_av_R_equivalents 0.0000
_diffrn_reflns_av_sigmaI/netI 0.0613
_diffrn_reflns_limit_h_max 39
_diffrn_reflns_limit_h_min 0
_diffrn_reflns_limit_k_max 9
_diffrn_reflns_limit_k_min 0
_diffrn_reflns_limit_l_max 16
_diffrn_reflns_limit_l_min -17
_diffrn_reflns_number 3155
_diffrn_reflns_theta_full 27.48
_diffrn_reflns_theta_max 27.48
_diffrn_reflns_theta_min 2.83
_diffrn_standards_decay_% 0
_diffrn_standards_number 0
_exptl_absorpt_coefficient_mu 1.577
_exptl_absorpt_correction_T_max 0.7978
_exptl_absorpt_correction_T_min 0.5371
_exptl_absorpt_correction_type multi-scan
_exptl_absorpt_process_details '(SADABS; Sheldrick, 2000)'
_exptl_crystal_colour Red--purple
_exptl_crystal_density_diffrn 1.605
_exptl_crystal_density_method 'not measured'
_exptl_crystal_description Block
_exptl_crystal_F_000 1416
_exptl_crystal_size_max 0.45
_exptl_crystal_size_mid 0.20
_exptl_crystal_size_min 0.15
_refine_diff_density_max 0.664
_refine_diff_density_min -0.380
_refine_ls_extinction_method none
_refine_ls_goodness_of_fit_ref 0.950
_refine_ls_hydrogen_treatment mixed
_refine_ls_matrix_type full
_refine_ls_number_parameters 188
_refine_ls_number_reflns 3155
_refine_ls_number_restraints 0
_refine_ls_restrained_S_all 0.950
_refine_ls_R_factor_all 0.0569
_refine_ls_R_factor_gt 0.0399
_refine_ls_shift/su_max 0.000
_refine_ls_shift/su_mean 0.000
_refine_ls_structure_factor_coef Fsqd
_refine_ls_weighting_details 'calc w=1/[\s^2^(Fo^2^)+(0.05P)^2^] where P=(Fo^2^+2Fc^2^)/3'
_refine_ls_weighting_scheme calc
_refine_ls_wR_factor_gt 0.0880
_refine_ls_wR_factor_ref 0.0935
_reflns_number_gt 2423
_reflns_number_total 3155
_reflns_threshold_expression I>2\s(I)
_cod_data_source_file gd1310.cif
_cod_data_source_block I
_cod_depositor_comments
;
The following automatic conversions were performed:
'_symmetry_cell_setting' value 'Monoclinic' changed to 'monoclinic'
according to '/home/saulius/struct/CIF-dictionaries/cif_core.dic'
dictionary named 'cif_core.dic' version 2.4.1 from 2010-06-29.

Automatic conversion script
Id: cif_fix_enum 1527 2010-12-29 10:47:43Z saulius 

The following automatic conversions were performed:

'_symmetry_cell_setting' value 'Monoclinic' changed to 'monoclinic'
according to /home/saulius/struct/CIF-dictionaries/cif_core.dic
dictionary named 'cif_core.dic' version 2.4.1 from 2010-06-29.

Automatic conversion script
Id: cif_fix_values 1715 2011-07-08 13:25:40Z adriana 
;
_cod_original_cell_volume 2796.9(10)
_cod_original_sg_symbol_H-M 'C 2/c'
_cod_database_code 2014001
_cod_database_fobs_code 2014001

loop_
_symmetry_equiv_pos_as_xyz
'x, y, z'
'x, -y, z+1/2'
'x+1/2, y+1/2, z'
'x+1/2, -y+1/2, z+1/2'
'-x, -y, -z'
'-x, y, -z-1/2'
'-x+1/2, -y+1/2, -z'
'-x+1/2, y+1/2, -z-1/2'

loop_
_atom_site_label
_atom_site_fract_x
_atom_site_fract_y
_atom_site_fract_z
_atom_site_U_iso_or_equiv
_atom_site_adp_type
_atom_site_calc_flag
_atom_site_refinement_flags
_atom_site_occupancy
_atom_site_disorder_assembly
_atom_site_disorder_group
_atom_site_type_symbol
Cu1 0.2500 0.2500 0.0000 0.01991(13) Uani d S 1 . . Cu
Cu2 0.5000 0.29791(7) 0.2500 0.02119(13) Uani d S 1 . . Cu
N1 0.31106(8) 0.2578(3) -0.01147(19) 0.0275(5) Uani d . 1 . . N
H1 0.3224 0.1593 -0.0293 0.034(3) Uiso d R 1 . . H
N2 0.37393(8) 0.3976(3) -0.04268(17) 0.0265(5) Uani d . 1 . . N
H2A 0.3691 0.3125 -0.0887 0.034(3) Uiso d R 1 . . H
H2B 0.3866 0.5022 -0.0489 0.034(3) Uiso d R 1 . . H
N3 0.33272(7) 0.5781(3) 0.03514(15) 0.0212(4) Uani d . 1 . . N
N4 0.26313(7) 0.4972(3) 0.06671(16) 0.0249(5) Uani d . 1 . . N
H4D 0.2471 0.5376 0.1023 0.034(3) Uiso d R 1 . . H
N5 0.30861(8) 0.7569(3) 0.14611(17) 0.0240(5) Uani d . 1 . . N
N6 0.43376(8) 0.3067(4) 0.21996(16) 0.0299(5) Uani d . 1 . . N
H6 0.4157 0.3256 0.1589 0.034(3) Uiso d R 1 . . H
N7 0.36293(7) 0.3251(4) 0.24842(16) 0.0269(5) Uani d . 1 . . N
H7D 0.3478 0.2805 0.2852 0.034(3) Uiso d R 1 . . H
H7E 0.3493 0.3181 0.1838 0.034(3) Uiso d R 1 . . H
N8 0.42703(8) 0.2668(3) 0.38706(16) 0.0209(4) Uani d . 1 . . N
N9 0.50589(8) 0.2880(3) 0.39462(16) 0.0245(5) Uani d . 1 . . N
H9 0.5339 0.2964 0.4332 0.034(3) Uiso d R 1 . . H
N10 0.48579(8) 0.2216(3) 0.54053(17) 0.0242(5) Uani d . 1 . . N
C1 0.33637(8) 0.4096(4) -0.00690(18) 0.0214(5) Uani d . 1 . . C
C2 0.30003(8) 0.6044(4) 0.08241(18) 0.0210(5) Uani d . 1 . . C
C3 0.35429(9) 0.8427(4) 0.1826(2) 0.0305(6) Uani d . 1 . . C
H3A 0.3775 0.7463 0.1914 0.046 Uiso calc R 1 . . H
H3B 0.3586 0.9045 0.2473 0.046 Uiso calc R 1 . . H
H3C 0.3570 0.9341 0.1331 0.046 Uiso calc R 1 . . H
C4 0.27487(10) 0.8180(4) 0.1937(2) 0.0327(6) Uani d . 1 . . C
H4A 0.2447 0.8242 0.1423 0.049 Uiso calc R 1 . . H
H4B 0.2833 0.9409 0.2239 0.049 Uiso calc R 1 . . H
H4C 0.2743 0.7291 0.2462 0.049 Uiso calc R 1 . . H
C5 0.41001(9) 0.2982(4) 0.28458(19) 0.0209(5) Uani d . 1 . . C
C6 0.47343(9) 0.2605(3) 0.43752(19) 0.0210(5) Uani d . 1 . . C
C7 0.45316(10) 0.2181(4) 0.5971(2) 0.0302(6) Uani d . 1 . . C
H7A 0.4238 0.2671 0.5544 0.045 Uiso calc R 1 . . H
H7B 0.4648 0.2948 0.6579 0.045 Uiso calc R 1 . . H
H7C 0.4493 0.0901 0.6165 0.045 Uiso calc R 1 . . H
C8 0.53434(9) 0.2073(4) 0.6041(2) 0.0270(6) Uani d . 1 . . C
H8A 0.5509 0.1349 0.5683 0.041 Uiso calc R 1 . . H
H8B 0.5366 0.1455 0.6678 0.041 Uiso calc R 1 . . H
H8C 0.5475 0.3320 0.6181 0.041 Uiso calc R 1 . . H
O1 0.34525(7) -0.1056(3) -0.08042(15) 0.0302(5) Uani d . 1 . . O
H1A 0.3439 -0.1880 -0.0380 0.031 Uiso d . 1 . . H
H1B 0.3709 -0.1160 -0.0800 0.031 Uiso d . 1 . . H

loop_
_atom_site_aniso_label
_atom_site_aniso_U_11
_atom_site_aniso_U_22
_atom_site_aniso_U_33
_atom_site_aniso_U_12
_atom_site_aniso_U_13
_atom_site_aniso_U_23
Cu1 0.0177(2) 0.0225(2) 0.0194(2) -0.00157(16) 0.00588(17) -0.00191(17)
Cu2 0.0207(2) 0.0284(3) 0.0160(2) 0.000 0.00804(17) 0.000
N1 0.0240(13) 0.0225(11) 0.0390(14) -0.0014(9) 0.0145(11) -0.0079(10)
N2 0.0265(12) 0.0260(12) 0.0303(12) -0.0042(9) 0.0141(10) -0.0050(10)
N3 0.0207(11) 0.0223(11) 0.0209(11) -0.0013(8) 0.0074(9) -0.0014(9)
N4 0.0230(11) 0.0297(12) 0.0249(11) -0.0007(9) 0.0116(9) -0.0067(10)
N5 0.0233(12) 0.0250(12) 0.0240(11) -0.0015(9) 0.0080(9) -0.0067(9)
N6 0.0260(12) 0.0477(15) 0.0167(11) 0.0031(11) 0.0082(9) 0.0052(10)
N7 0.0213(11) 0.0413(14) 0.0182(10) 0.0026(10) 0.0066(9) 0.0057(10)
N8 0.0217(11) 0.0261(11) 0.0162(10) 0.0016(9) 0.0079(8) 0.0029(9)
N9 0.0188(11) 0.0378(14) 0.0167(10) -0.0015(9) 0.0056(8) 0.0005(9)
N10 0.0197(11) 0.0357(13) 0.0178(10) 0.0012(9) 0.0070(9) 0.0024(9)
C1 0.0188(12) 0.0269(13) 0.0173(12) 0.0015(10) 0.0045(10) 0.0022(10)
C2 0.0209(13) 0.0227(13) 0.0181(12) 0.0034(10) 0.0046(10) 0.0016(10)
C3 0.0304(15) 0.0335(16) 0.0277(14) -0.0080(12) 0.0099(12) -0.0085(12)
C4 0.0324(16) 0.0355(16) 0.0326(15) -0.0004(13) 0.0140(12) -0.0136(13)
C5 0.0219(13) 0.0209(12) 0.0204(12) 0.0006(10) 0.0076(10) -0.0001(10)
C6 0.0219(13) 0.0215(12) 0.0194(12) 0.0018(10) 0.0066(10) -0.0005(10)
C7 0.0247(15) 0.0439(17) 0.0244(13) 0.0046(12) 0.0114(11) 0.0041(12)
C8 0.0236(14) 0.0366(15) 0.0189(12) 0.0007(11) 0.0042(10) 0.0021(11)
O1 0.0347(11) 0.0283(10) 0.0312(10) 0.0085(8) 0.0161(9) 0.0052(9)

loop_
_atom_type_symbol
_atom_type_description
_atom_type_scat_dispersion_real
_atom_type_scat_dispersion_imag
_atom_type_scat_source
C C 0.0033 0.0016 'International Tables Vol C Tables 4.2.6.8 and 6.1.1.4'
H H 0.0000 0.0000 'International Tables Vol C Tables 4.2.6.8 and 6.1.1.4'
N N 0.0061 0.0033 'International Tables Vol C Tables 4.2.6.8 and 6.1.1.4'
O O 0.0106 0.0060 'International Tables Vol C Tables 4.2.6.8 and 6.1.1.4'
Cu Cu 0.3201 1.2651 'International Tables Vol C Tables 4.2.6.8 and 6.1.1.4'

loop_
_geom_angle_atom_site_label_1
_geom_angle_atom_site_label_2
_geom_angle_atom_site_label_3
_geom_angle_site_symmetry_1
_geom_angle_site_symmetry_3
_geom_angle
N1 Cu1 N1 7 . 180.00(14)
N1 Cu1 N4 7 7 87.59(9)
N1 Cu1 N4 . 7 92.41(9)
N1 Cu1 N4 7 . 92.41(9)
N1 Cu1 N4 . . 87.59(9)
N4 Cu1 N4 7 . 180.00(13)
N6 Cu2 N6 6_656 . 176.31(16)
N6 Cu2 N9 6_656 . 92.54(10)
N6 Cu2 N9 . . 87.60(10)
N6 Cu2 N9 6_656 6_656 87.60(10)
N6 Cu2 N9 . 6_656 92.54(10)
N9 Cu2 N9 . 6_656 175.87(14)
C1 N1 Cu1 . . 126.31(18)
C1 N1 H1 . . 113.1
Cu1 N1 H1 . . 120.0
C1 N2 H2A . . 110.2
C1 N2 H2B . . 115.9
H2A N2 H2B . . 120.8
C1 N3 C2 . . 120.0(2)
C2 N4 Cu1 . . 128.65(17)
C2 N4 H4D . . 109.8
Cu1 N4 H4D . . 120.3
C2 N5 C3 . . 120.9(2)
C2 N5 C4 . . 120.6(2)
C3 N5 C4 . . 117.6(2)
C5 N6 Cu2 . . 128.62(19)
C5 N6 H6 . . 110.4
Cu2 N6 H6 . . 120.9
C5 N7 H7D . . 116.3
C5 N7 H7E . . 117.7
H7D N7 H7E . . 115.2
C5 N8 C6 . . 121.2(2)
C6 N9 Cu2 . . 129.18(19)
C6 N9 H9 . . 118.7
Cu2 N9 H9 . . 112.0
C6 N10 C7 . . 123.6(2)
C6 N10 C8 . . 121.0(2)
C7 N10 C8 . . 114.8(2)
N1 C1 N3 . . 127.8(2)
N1 C1 N2 . . 118.4(2)
N3 C1 N2 . . 113.6(2)
N4 C2 N5 . . 122.4(2)
N4 C2 N3 . . 124.2(2)
N5 C2 N3 . . 113.4(2)
N5 C3 H3A . . 109.5
N5 C3 H3B . . 109.5
H3A C3 H3B . . 109.5
N5 C3 H3C . . 109.5
H3A C3 H3C . . 109.5
H3B C3 H3C . . 109.5
N5 C4 H4A . . 109.5
N5 C4 H4B . . 109.5
H4A C4 H4B . . 109.5
N5 C4 H4C . . 109.5
H4A C4 H4C . . 109.5
H4B C4 H4C . . 109.5
N6 C5 N8 . . 127.0(2)
N6 C5 N7 . . 119.5(2)
N8 C5 N7 . . 113.5(2)
N9 C6 N8 . . 125.2(2)
N9 C6 N10 . . 119.9(2)
N8 C6 N10 . . 115.0(2)
N10 C7 H7A . . 109.5
N10 C7 H7B . . 109.5
H7A C7 H7B . . 109.5
N10 C7 H7C . . 109.5
H7A C7 H7C . . 109.5
H7B C7 H7C . . 109.5
N10 C8 H8A . . 109.5
N10 C8 H8B . . 109.5
H8A C8 H8B . . 109.5
N10 C8 H8C . . 109.5
H8A C8 H8C . . 109.5
H8B C8 H8C . . 109.5
H1A O1 H1B . . 102.0

loop_
_geom_bond_atom_site_label_1
_geom_bond_atom_site_label_2
_geom_bond_site_symmetry_2
_geom_bond_distance
_geom_bond_publ_flag
Cu1 N1 7 1.923(2) ?
Cu1 N1 . 1.923(2) y
Cu1 N4 7 1.950(2) ?
Cu1 N4 . 1.950(2) y
Cu2 N6 6_656 1.928(2) ?
Cu2 N6 . 1.928(2) y
Cu2 N9 . 1.938(2) y
Cu2 N9 6_656 1.938(2) ?
N1 C1 . 1.310(3) ?
N1 H1 . 0.8484 ?
N2 C1 . 1.391(3) ?
N2 H2A . 0.8493 ?
N2 H2B . 0.8494 ?
N3 C1 . 1.342(3) ?
N3 C2 . 1.371(3) ?
N4 C2 . 1.315(3) ?
N4 H4D . 0.8469 ?
N5 C2 . 1.357(3) ?
N5 C3 . 1.451(3) ?
N5 C4 . 1.455(3) ?
N6 C5 . 1.320(3) ?
N6 H6 . 0.8500 ?
N7 C5 . 1.371(3) ?
N7 H7D . 0.8500 ?
N7 H7E . 0.8492 ?
N8 C5 . 1.350(3) ?
N8 C6 . 1.358(3) ?
N9 C6 . 1.324(3) ?
N9 H9 . 0.8467 ?
N10 C6 . 1.368(3) ?
N10 C7 . 1.452(3) ?
N10 C8 . 1.456(3) ?
C3 H3A . 0.9600 ?
C3 H3B . 0.9600 ?
C3 H3C . 0.9600 ?
C4 H4A . 0.9600 ?
C4 H4B . 0.9600 ?
C4 H4C . 0.9600 ?
C7 H7A . 0.9600 ?
C7 H7B . 0.9600 ?
C7 H7C . 0.9600 ?
C8 H8A . 0.9600 ?
C8 H8B . 0.9600 ?
C8 H8C . 0.9600 ?
O1 H1A . 0.8341 ?
O1 H1B . 0.7859 ?

loop_
_geom_hbond_atom_site_label_D
_geom_hbond_atom_site_label_H
_geom_hbond_atom_site_label_A
_geom_hbond_site_symmetry_A
_geom_hbond_distance_DH
_geom_hbond_distance_HA
_geom_hbond_distance_DA
_geom_hbond_angle_DHA
_geom_hbond_publ_flag
N1 H1 O1 . 0.85 2.19 3.035(3) 175 y
N2 H2B N8 2_564 0.85 2.38 3.193(3) 160 y
N7 H7D O1 2_555 0.85 2.24 3.010(3) 150 y
N7 H7E N1 . 0.85 2.59 3.432(3) 174 y
O1 H1A N3 1_545 0.83 2.02 2.838(3) 167 y
O1 H1B N8 2_554 0.79 2.19 2.909(3) 153 y
